data_7703148
loop_
_publ_author_name
'Zhang, Yingjie'
'Lu, Kimbal'
'Liu, Ming'
'Karatchevtseva, Inna'
'Tao, Zhu'
'Wei, Gang'

_publ_section_title
;
 Thorium(iv) and uranium(vi) compounds of cucurbit[10]uril: from a
 one-dimensional nanotube to a supramolecular framework.
;
_journal_issue 2
_journal_name_full 'Dalton transactions (Cambridge, England : 2003)'
_journal_page_first 404
_journal_page_last 410
_journal_paper_doi 10.1039/c9dt04299g
_journal_volume 49
_journal_year 2020
_chemical_formula_moiety '0.5(Cl3 H4 O4 U), 0.5(Cl H6 O6 U), 0.5(Cl), 0.5(C60 H60 N40 O20), O'
_chemical_formula_sum 'C30 H36 Cl2.5 N20 O16 U'
_chemical_formula_weight 1259.44
_space_group_crystal_system triclinic
_space_group_IT_number 2
_space_group_name_Hall '-P 1'
_space_group_name_H-M_alt 'P -1'
_atom_sites_solution_hydrogens mixed
_atom_sites_solution_primary dual
_audit_creation_date 2019-08-06
_audit_creation_method
;
Olex2 1.2
(compiled 2017.08.10 svn.r3458 for OlexSys, GUI svn.r5381)
;
_audit_update_record
;
2019-10-22 deposited with the CCDC.	2019-12-03 downloaded from the CCDC.
;
_cell_angle_alpha 66.03(3)
_cell_angle_beta 86.24(3)
_cell_angle_gamma 72.18(3)
_cell_formula_units_Z 4
_cell_length_a 17.212(3)
_cell_length_b 19.456(4)
_cell_length_c 21.391(4)
_cell_measurement_reflns_used 15000
_cell_measurement_temperature 100(2)
_cell_measurement_theta_max 25.000
_cell_measurement_theta_min 1.203
_cell_volume 6217(3)
_computing_cell_refinement 'XDS (Kabsch, 1993)'
_computing_data_collection 'BlueIce (McPhillips, et al., 2002)'
_computing_data_reduction 'XDS (Kabsch, 1993)'
_computing_molecular_graphics 'Olex2 (Dolomanov et al., 2009)'
_computing_publication_material 'Olex2 (Dolomanov et al., 2009)'
_computing_structure_refinement 'ShelXL (Sheldrick, 2015)'
_computing_structure_solution 'ShelXT (Sheldrick, 2015)'
_diffrn_ambient_temperature 100(2)
_diffrn_measured_fraction_theta_full 0.933
_diffrn_measured_fraction_theta_max 0.933
_diffrn_measurement_device_type 'Eiga Detector'
_diffrn_measurement_method '\p  scans'
_diffrn_radiation_type 'silicon double crystal monochromated synchrotron'
_diffrn_radiation_wavelength 0.71078
_diffrn_reflns_av_R_equivalents 0.1027
_diffrn_reflns_av_unetI/netI 0.0784
_diffrn_reflns_Laue_measured_fraction_full 0.933
_diffrn_reflns_Laue_measured_fraction_max 0.933
_diffrn_reflns_limit_h_max 20
_diffrn_reflns_limit_h_min -20
_diffrn_reflns_limit_k_max 23
_diffrn_reflns_limit_k_min -23
_diffrn_reflns_limit_l_max 25
_diffrn_reflns_limit_l_min -25
_diffrn_reflns_number 67008
_diffrn_reflns_point_group_measured_fraction_full 0.933
_diffrn_reflns_point_group_measured_fraction_max 0.933
_diffrn_reflns_theta_full 25.000
_diffrn_reflns_theta_max 25.000
_diffrn_reflns_theta_min 1.203
_diffrn_source 'Australian Synchrotron MX2'
_diffrn_standards_number 0
_exptl_absorpt_coefficient_mu 2.784
_exptl_absorpt_correction_T_max 0.4345
_exptl_absorpt_correction_T_min 0.1584
_exptl_absorpt_correction_type multi-scan
_exptl_absorpt_process_details
;
SADABS-2012/1 (Bruker,2012) was used for absorption correction.
wR2(int) was 0.1834 before and 0.0991 after correction.
The Ratio of minimum to maximum transmission is 0.3646.
The \l/2 correction factor is 0.0015.
;
_exptl_crystal_colour 'light yellow'
_exptl_crystal_density_diffrn 1.345
_exptl_crystal_description block
_exptl_crystal_F_000 2474
_exptl_crystal_size_max 0.10
_exptl_crystal_size_mid 0.08
_exptl_crystal_size_min 0.06
_refine_diff_density_max 2.880
_refine_diff_density_min -1.689
_refine_diff_density_rms 0.170
_refine_ls_extinction_method none
_refine_ls_goodness_of_fit_ref 1.052
_refine_ls_hydrogen_treatment constr
_refine_ls_matrix_type full
_refine_ls_number_parameters 1221
_refine_ls_number_reflns 20452
_refine_ls_number_restraints 1350
_refine_ls_restrained_S_all 1.028
_refine_ls_R_factor_all 0.1206
_refine_ls_R_factor_gt 0.1056
_refine_ls_shift/su_max 0.001
_refine_ls_shift/su_mean 0.000
_refine_ls_structure_factor_coef Fsqd
_refine_ls_weighting_details 'w=1/[\s^2^(Fo^2^)+(0.2000P)^2^+5.8580P] where P=(Fo^2^+2Fc^2^)/3'
_refine_ls_weighting_scheme calc
_refine_ls_wR_factor_gt 0.3066
_refine_ls_wR_factor_ref 0.3225
_reflns_Friedel_coverage 0.000
_reflns_number_gt 13870
_reflns_number_total 20452
_reflns_threshold_expression 'I > 2\s(I)'
_cod_data_source_file c9dt04299g2.cif
_cod_data_source_block p1
_cod_original_formula_sum 'C30 H36 Cl2.50 N20 O16 U'
_cod_database_code 7703148
_shelx_shelxl_version_number 2014/7
_shelx_space_group_comment
;
The symmetry employed for this shelxl refinement is uniquely defined
by the following loop, which should always be used as a source of
symmetry information in preference to the above space-group names.
They are only intended as comments.
;
_olex2_refinement_description
;
1. Fixed Uiso
 At 1.2 times of:
  All C(H) groups, All C(H,H) groups
 At 1.5 times of:
  All O(H,H) groups
2. Uiso/Uaniso restraints and constraints
Uanis(O1W) = Uanis(O2W) = Uanis(O6W) = Uanis(O5W) = Uanis(O4W) = Uanis(O3W) =
Uanis(O8W)
3. Rigid body (RIGU) restrains
 All non-hydrogen atoms
 with sigma for 1-2 distances of 0.004 and sigma for 1-3 distances of 0.004
4.a Rotating group:
 O1W(H1WA,H1WB), O2W(H2WA,H2WB), O4W(H4WA,H4WB), O5W(H5WA,H5WB), O6W(H6WA,H6WB)
4.b Ternary CH refined with riding coordinates:
 C4(H4), C5(H5), C10(H10), C11(H11), C15(H15), C16(H16), C21(H21), C22(H22),
 C28(H28), C29(H29), C33(H33), C34(H34), C39(H39), C40(H40), C45(H45), C46(H46),
  C51(H51), C52(H52), C57(H57), C58(H58)
4.c Secondary CH2 refined with riding coordinates:
 C1(H1A,H1B), C3(H3A,H3B), C7(H7A,H7B), C9(H9A,H9B), C13(H13A,H13B), C18(H18A,
 H18B), C19(H19A,H19B), C24(H24A,H24B), C25(H25A,H25B), C27(H27A,H27B),
 C31(H31A,H31B), C36(H36A,H36B), C37(H37A,H37B), C42(H42A,H42B), C43(H43A,H43B),
  C48(H48A,H48B), C49(H49A,H49B), C54(H54A,H54B), C55(H55A,H55B), C60(H60A,H60B)
;
_olex2_submission_special_instructions 'No special instructions were received'

loop_
_space_group_symop_operation_xyz
'x, y, z'
'-x, -y, -z'

loop_
_atom_site_label
_atom_site_type_symbol
_atom_site_fract_x
_atom_site_fract_y
_atom_site_fract_z
_atom_site_U_iso_or_equiv
_atom_site_adp_type
_atom_site_occupancy
_atom_site_site_symmetry_order
_atom_site_calc_flag
_atom_site_refinement_flags_posn
_atom_site_refinement_flags_adp
U1 U 0.83461(3) 0.36533(3) 0.03223(2) 0.0790(2) Uani 1 1 d . U
Cl1 Cl 0.7321(2) 0.50790(19) 0.02337(19) 0.0992(9) Uani 1 1 d . U
Cl2 Cl 0.6884(3) 0.3715(3) -0.0188(2) 0.1147(11) Uani 1 1 d . U
Cl3 Cl 0.8619(3) 0.2188(2) 0.0274(2) 0.1120(11) Uani 1 1 d . U
O1 O 0.8607(6) 0.4074(6) -0.0550(5) 0.103(2) Uani 1 1 d . U
O1W O 0.9113(7) 0.4424(6) 0.0564(6) 0.1212(12) Uani 1 1 d . U
H1WA H 0.8855 0.4969 0.0363 0.182 Uiso 1 1 d GR .
H1WB H 0.9614 0.4391 0.0363 0.182 Uiso 1 1 d GR .
O2 O 0.8093(4) 0.3213(4) 0.1203(3) 0.0750(17) Uani 1 1 d . U
O2W O 0.9776(7) 0.2905(6) 0.0653(6) 0.1212(12) Uani 1 1 d . U
H2WA H 0.9862 0.2421 0.0701 0.182 Uiso 1 1 d GR .
H2WB H 0.9900 0.2854 0.1061 0.182 Uiso 1 1 d GR .
U2 U 0.87197(5) 0.94470(3) -0.08304(3) 0.1203(3) Uani 1 1 d . U
Cl4 Cl 0.9609(3) 0.8843(3) -0.1716(3) 0.1352(14) Uani 1 1 d . U
O3 O 0.9111(9) 0.8579(7) -0.0093(7) 0.154(4) Uani 1 1 d . U
O3W O 1.0178(7) 0.9488(6) -0.0813(6) 0.1212(12) Uani 1 1 d . U
O4 O 0.8429(11) 1.0355(8) -0.1501(8) 0.173(5) Uani 1 1 d . U
O4W O 0.8870(7) 1.0267(6) -0.0090(6) 0.1212(12) Uani 1 1 d . U
H4WA H 0.8735 1.0154 0.0413 0.182 Uiso 1 1 d GR .
H4WB H 0.9076 1.0754 -0.0256 0.182 Uiso 1 1 d GR .
O5W O 0.7397(7) 0.9793(6) -0.0421(6) 0.1212(12) Uani 1 1 d . U
H5WA H 0.7123 0.9436 -0.0062 0.182 Uiso 1 1 d GR .
H5WB H 0.6981 1.0333 -0.0572 0.182 Uiso 1 1 d GR .
O6W O 0.7901(7) 0.9082(6) -0.1298(6) 0.1212(12) Uani 1 1 d . U
H6WA H 0.8047 0.9060 -0.1773 0.182 Uiso 1 1 d GR .
H6WB H 0.7300 0.9473 -0.1471 0.182 Uiso 1 1 d GR .
Cl5 Cl 0.90168(19) 0.6195(2) -0.0512(2) 0.1020(10) Uani 1 1 d . U
O5 O 0.8569(5) 0.8350(5) 0.1775(5) 0.092(2) Uani 1 1 d . U
O6 O 0.6964(6) 0.7132(5) 0.2148(5) 0.098(2) Uani 1 1 d . U
O7 O 0.5872(5) 0.5695(5) 0.3617(5) 0.105(3) Uani 1 1 d . U
O8 O 0.5943(5) 0.4471(5) 0.5677(5) 0.096(2) Uani 1 1 d . U
O9 O 0.6907(5) 0.4173(5) 0.7276(6) 0.107(3) Uani 1 1 d . U
O10 O 1.1173(5) 0.5257(4) 0.2080(5) 0.092(2) Uani 1 1 d . U
O11 O 0.9496(5) 0.4202(4) 0.2147(5) 0.088(2) Uani 1 1 d . U
O12 O 0.8526(4) 0.2861(4) 0.3442(4) 0.0774(18) Uani 1 1 d . U
O13 O 0.8545(4) 0.1702(4) 0.5485(4) 0.085(2) Uani 1 1 d . U
O14 O 0.9604(5) 0.1316(4) 0.7182(4) 0.0824(19) Uani 1 1 d . U
N1 N 0.9906(5) 0.7811(5) 0.1598(5) 0.075(2) Uani 1 1 d . U
N2 N 0.8950(6) 0.7403(5) 0.1332(5) 0.079(2) Uani 1 1 d . U
N3 N 1.0942(5) 0.6603(5) 0.1683(5) 0.075(2) Uani 1 1 d . U
N4 N 0.9993(6) 0.6181(5) 0.1458(5) 0.078(2) Uani 1 1 d . U
N5 N 0.7922(6) 0.6731(5) 0.1497(6) 0.086(2) Uani 1 1 d . U
N6 N 0.7151(6) 0.5975(6) 0.2005(6) 0.089(2) Uani 1 1 d . U
N7 N 0.8959(6) 0.5535(5) 0.1507(6) 0.084(2) Uani 1 1 d . U
N8 N 0.8110(6) 0.4847(5) 0.1896(5) 0.080(2) Uani 1 1 d . U
N9 N 0.6487(5) 0.5125(5) 0.2893(6) 0.082(2) Uani 1 1 d . U
N10 N 0.6157(6) 0.4362(5) 0.3899(6) 0.087(2) Uani 1 1 d . U
N11 N 0.7499(5) 0.3998(5) 0.2787(5) 0.0757(19) Uani 1 1 d . U
N12 N 0.7261(5) 0.3255(5) 0.3849(5) 0.0725(19) Uani 1 1 d . U
N13 N 0.6199(6) 0.3613(5) 0.5111(5) 0.085(2) Uani 1 1 d . U
N14 N 0.6452(5) 0.3128(5) 0.6252(6) 0.084(2) Uani 1 1 d . U
N15 N 0.7226(5) 0.2490(5) 0.5047(5) 0.074(2) Uani 1 1 d . U
N16 N 0.7533(5) 0.2013(5) 0.6175(5) 0.081(2) Uani 1 1 d . U
N17 N 0.7104(5) 0.2931(5) 0.7295(5) 0.078(2) Uani 1 1 d . U
N18 N 0.7986(5) 0.3087(5) 0.7889(5) 0.078(2) Uani 1 1 d . U
N19 N 0.8197(5) 0.1870(5) 0.7205(5) 0.076(2) Uani 1 1 d . U
N20 N 0.9049(6) 0.1929(5) 0.7899(6) 0.084(2) Uani 1 1 d . U
C1 C 1.0225(7) 0.8421(6) 0.1645(7) 0.085(3) Uani 1 1 d . U
H1A H 1.0348 0.8745 0.1192 0.102 Uiso 1 1 calc R .
H1B H 0.9806 0.8761 0.1808 0.102 Uiso 1 1 calc R .
C2 C 0.9073(7) 0.7908(6) 0.1593(6) 0.076(2) Uani 1 1 d . U
C3 C 0.8120(7) 0.7476(7) 0.1163(7) 0.089(3) Uani 1 1 d . U
H3A H 0.8039 0.7661 0.0670 0.106 Uiso 1 1 calc R .
H3B H 0.7745 0.7870 0.1298 0.106 Uiso 1 1 calc R .
C4 C 1.0337(7) 0.7325(6) 0.1240(6) 0.075(2) Uani 1 1 d . U
H4 H 1.0568 0.7625 0.0825 0.091 Uiso 1 1 calc R .
C5 C 0.9656(7) 0.7026(6) 0.1072(6) 0.077(2) Uani 1 1 d . U
H5 H 0.9581 0.7169 0.0580 0.092 Uiso 1 1 calc R .
C6 C 1.0747(7) 0.5947(6) 0.1757(6) 0.078(2) Uani 1 1 d . U
C7 C 0.9739(8) 0.5669(7) 0.1207(7) 0.089(3) Uani 1 1 d . U
H7A H 1.0165 0.5166 0.1335 0.107 Uiso 1 1 calc R .
H7B H 0.9660 0.5919 0.0710 0.107 Uiso 1 1 calc R .
C8 C 0.7312(7) 0.6683(6) 0.1911(7) 0.080(2) Uani 1 1 d . U
C9 C 0.6364(7) 0.5852(7) 0.2282(7) 0.092(3) Uani 1 1 d . U
H9A H 0.6056 0.6295 0.2390 0.110 Uiso 1 1 calc R .
H9B H 0.6043 0.5839 0.1933 0.110 Uiso 1 1 calc R .
C10 C 0.8136(7) 0.6116(7) 0.1221(7) 0.085(3) Uani 1 1 d . U
H10 H 0.8081 0.6340 0.0719 0.102 Uiso 1 1 calc R .
C11 C 0.7582(7) 0.5626(6) 0.1544(7) 0.081(2) Uani 1 1 d . U
H11 H 0.7205 0.5656 0.1202 0.097 Uiso 1 1 calc R .
C12 C 0.8915(7) 0.4794(6) 0.1884(6) 0.079(2) Uani 1 1 d . U
C13 C 0.7873(7) 0.4130(6) 0.2148(7) 0.083(3) Uani 1 1 d . U
H13A H 0.7493 0.4169 0.1811 0.099 Uiso 1 1 calc R .
H13B H 0.8354 0.3683 0.2206 0.099 Uiso 1 1 calc R .
C14 C 0.6143(7) 0.5136(6) 0.3474(7) 0.085(3) Uani 1 1 d . U
C15 C 0.6640(6) 0.4377(6) 0.2859(7) 0.078(2) Uani 1 1 d . U
H15 H 0.6281 0.4416 0.2501 0.093 Uiso 1 1 calc R .
C16 C 0.6470(6) 0.3827(6) 0.3575(6) 0.079(2) Uani 1 1 d . U
H16 H 0.6069 0.3574 0.3546 0.095 Uiso 1 1 calc R .
C17 C 0.7822(6) 0.3315(6) 0.3385(6) 0.075(2) Uani 1 1 d . U
C18 C 0.5687(7) 0.4170(7) 0.4482(7) 0.087(3) Uani 1 1 d . U
H18A H 0.5293 0.3940 0.4407 0.105 Uiso 1 1 calc R .
H18B H 0.5384 0.4649 0.4538 0.105 Uiso 1 1 calc R .
C19 C 0.7322(7) 0.2490(6) 0.4380(6) 0.081(2) Uani 1 1 d . U
H19A H 0.6908 0.2299 0.4280 0.097 Uiso 1 1 calc R .
H19B H 0.7853 0.2126 0.4378 0.097 Uiso 1 1 calc R .
C20 C 0.6175(7) 0.3807(7) 0.5691(7) 0.089(3) Uani 1 1 d . U
C21 C 0.6446(7) 0.2783(6) 0.5331(6) 0.082(2) Uani 1 1 d . U
H21 H 0.6014 0.2607 0.5228 0.098 Uiso 1 1 calc R .
C22 C 0.6651(7) 0.2451(6) 0.6078(7) 0.082(2) Uani 1 1 d . U
H22 H 0.6330 0.2099 0.6330 0.098 Uiso 1 1 calc R .
C23 C 0.7848(7) 0.2031(6) 0.5568(6) 0.075(2) Uani 1 1 d . U
C24 C 0.6343(7) 0.3092(7) 0.6954(7) 0.089(3) Uani 1 1 d . U
H24A H 0.5975 0.3592 0.6933 0.106 Uiso 1 1 calc R .
H24B H 0.6097 0.2683 0.7214 0.106 Uiso 1 1 calc R .
C25 C 0.7975(7) 0.1445(6) 0.6832(6) 0.082(3) Uani 1 1 d . U
H25A H 0.8468 0.1090 0.6754 0.098 Uiso 1 1 calc R .
H25B H 0.7636 0.1131 0.7109 0.098 Uiso 1 1 calc R .
C26 C 0.7280(7) 0.3466(7) 0.7470(7) 0.082(3) Uani 1 1 d . U
C27 C 0.8185(7) 0.3423(8) 0.8357(9) 0.103(4) Uani 1 1 d . U
H27A H 0.7839 0.3965 0.8223 0.123 Uiso 1 1 calc R .
H27B H 0.8084 0.3119 0.8825 0.123 Uiso 1 1 calc R .
C28 C 0.7658(6) 0.2142(6) 0.7639(6) 0.078(2) Uani 1 1 d . U
H28 H 0.7369 0.1765 0.7909 0.093 Uiso 1 1 calc R .
C29 C 0.8242(6) 0.2244(6) 0.8102(7) 0.079(2) Uani 1 1 d . U
H29 H 0.8183 0.1963 0.8591 0.095 Uiso 1 1 calc R .
C30 C 0.9028(7) 0.1643(6) 0.7409(6) 0.075(2) Uani 1 1 d . U
O7W O 0.4978(4) 0.8363(5) 0.0860(5) 0.093(2) Uani 1 1 d . U
O8W O 0.5889(7) 0.7072(6) 0.0389(6) 0.1212(12) Uani 1 1 d . U
O15 O 0.2134(5) 0.1721(5) 0.2029(5) 0.090(2) Uani 1 1 d . U
O16 O 0.4454(5) 0.1434(5) 0.1420(5) 0.094(2) Uani 1 1 d . U
O17 O 0.6865(5) 0.0207(5) 0.1752(5) 0.091(2) Uani 1 1 d . U
O18 O 0.8444(5) -0.1544(4) 0.3262(4) 0.0839(19) Uani 1 1 d . U
O19 O 0.8535(6) -0.3096(5) 0.5214(5) 0.096(2) Uani 1 1 d . U
O20 O 0.2764(5) 0.3980(5) 0.3121(4) 0.087(2) Uani 1 1 d . U
O21 O 0.4887(4) 0.3914(4) 0.2304(4) 0.0776(18) Uani 1 1 d . U
O22 O 0.7078(4) 0.2541(4) 0.2899(4) 0.0785(18) Uani 1 1 d . U
O23 O 0.8585(5) 0.0767(4) 0.4418(4) 0.091(2) Uani 1 1 d . U
O24 O 0.9129(6) -0.0915(4) 0.6398(4) 0.091(2) Uani 1 1 d . U
N21 N 0.1431(5) 0.2736(5) 0.2355(5) 0.0731(19) Uani 1 1 d . U
N22 N 0.2500(5) 0.2863(5) 0.1722(5) 0.0738(19) Uani 1 1 d . U
N23 N 0.1760(5) 0.3545(5) 0.2852(5) 0.0735(19) Uani 1 1 d . U
N24 N 0.2688(5) 0.3817(5) 0.2112(5) 0.0735(19) Uani 1 1 d . U
N25 N 0.3843(5) 0.2729(5) 0.1292(5) 0.078(2) Uani 1 1 d . U
N26 N 0.5196(5) 0.2296(5) 0.1228(5) 0.076(2) Uani 1 1 d . U
N27 N 0.4039(5) 0.3715(5) 0.1641(5) 0.0714(19) Uani 1 1 d . U
N28 N 0.5366(5) 0.3294(5) 0.1572(5) 0.0718(19) Uani 1 1 d . U
N29 N 0.6630(5) 0.1533(5) 0.1485(5) 0.073(2) Uani 1 1 d . U
N30 N 0.7813(5) 0.0685(5) 0.2016(5) 0.075(2) Uani 1 1 d . U
N31 N 0.6760(5) 0.2480(4) 0.1899(4) 0.0669(18) Uani 1 1 d . U
N32 N 0.7868(5) 0.1585(4) 0.2535(4) 0.0661(18) Uani 1 1 d . U
N33 N 0.8703(5) -0.0379(5) 0.2991(5) 0.0721(19) Uani 1 1 d . U
N34 N 0.9239(5) -0.1384(4) 0.3981(5) 0.0723(19) Uani 1 1 d . U
N35 N 0.8831(5) 0.0544(4) 0.3453(5) 0.075(2) Uani 1 1 d . U
N36 N 0.9321(5) -0.0455(5) 0.4451(5) 0.075(2) Uani 1 1 d . U
N37 N 0.9403(6) -0.2377(5) 0.5145(5) 0.0763(19) Uani 1 1 d . U
N38 N 0.9026(6) -0.3035(5) 0.6155(5) 0.078(2) Uani 1 1 d . U
N39 N 0.9504(5) -0.1449(5) 0.5603(5) 0.0725(19) Uani 1 1 d . U
N40 N 0.9341(5) -0.2230(5) 0.6657(5) 0.0712(19) Uani 1 1 d . U
C31 C 0.0713(7) 0.2472(7) 0.2607(6) 0.077(2) Uani 1 1 d . U
H31A H 0.0223 0.2899 0.2374 0.092 Uiso 1 1 calc R .
H31B H 0.0735 0.2032 0.2494 0.092 Uiso 1 1 calc R .
C32 C 0.2007(7) 0.2388(7) 0.2039(6) 0.078(2) Uani 1 1 d . U
C33 C 0.1453(6) 0.3505(6) 0.2256(6) 0.069(2) Uani 1 1 d . U
H33 H 0.0930 0.3914 0.2059 0.083 Uiso 1 1 calc R .
C34 C 0.2161(6) 0.3640(6) 0.1767(6) 0.075(2) Uani 1 1 d . U
H34 H 0.1956 0.4069 0.1317 0.090 Uiso 1 1 calc R .
C35 C 0.2448(7) 0.3802(6) 0.2736(6) 0.077(2) Uani 1 1 d . U
C36 C 0.3003(7) 0.2796(8) 0.1176(7) 0.084(3) Uani 1 1 d . U
H36A H 0.2774 0.3257 0.0757 0.100 Uiso 1 1 calc R .
H36B H 0.2987 0.2336 0.1111 0.100 Uiso 1 1 calc R .
C37 C 0.3264(6) 0.4250(6) 0.1760(6) 0.076(2) Uani 1 1 d . U
H37A H 0.3392 0.4499 0.2034 0.092 Uiso 1 1 calc R .
H37B H 0.3008 0.4663 0.1323 0.092 Uiso 1 1 calc R .
C38 C 0.4512(7) 0.2077(7) 0.1329(6) 0.079(2) Uani 1 1 d . U
C39 C 0.4100(6) 0.3426(7) 0.1114(6) 0.077(2) Uani 1 1 d . U
H39 H 0.3822 0.3848 0.0681 0.092 Uiso 1 1 calc R .
C40 C 0.5037(6) 0.3123(6) 0.1047(6) 0.070(2) Uani 1 1 d . U
H40 H 0.5198 0.3397 0.0587 0.085 Uiso 1 1 calc R .
C41 C 0.4778(6) 0.3668(6) 0.1884(6) 0.072(2) Uani 1 1 d . U
C42 C 0.5927(6) 0.1856(7) 0.0995(6) 0.077(3) Uani 1 1 d . U
H42A H 0.5813 0.1428 0.0933 0.092 Uiso 1 1 calc R .
H42B H 0.6055 0.2206 0.0555 0.092 Uiso 1 1 calc R .
C43 C 0.6199(6) 0.3273(6) 0.1605(6) 0.077(3) Uani 1 1 d . U
H43A H 0.6252 0.3554 0.1876 0.092 Uiso 1 1 calc R .
H43B H 0.6348 0.3546 0.1145 0.092 Uiso 1 1 calc R .
C44 C 0.7072(6) 0.0749(6) 0.1757(6) 0.075(2) Uani 1 1 d . U
C45 C 0.7097(6) 0.2031(6) 0.1500(5) 0.069(2) Uani 1 1 d . U
H45 H 0.7203 0.2366 0.1038 0.083 Uiso 1 1 calc R .
C46 C 0.7908(6) 0.1425(5) 0.1931(5) 0.065(2) Uani 1 1 d . U
H46 H 0.8392 0.1512 0.1682 0.079 Uiso 1 1 calc R .
C47 C 0.7229(6) 0.2233(5) 0.2481(6) 0.069(2) Uani 1 1 d . U
C48 C 0.8499(6) -0.0043(6) 0.2245(6) 0.073(2) Uani 1 1 d . U
H48A H 0.8974 0.0063 0.2003 0.087 Uiso 1 1 calc R .
H48B H 0.8364 -0.0429 0.2130 0.087 Uiso 1 1 calc R .
C49 C 0.8615(6) 0.1359(5) 0.2939(6) 0.072(2) Uani 1 1 d . U
H49A H 0.8553 0.1711 0.3168 0.087 Uiso 1 1 calc R .
H49B H 0.9057 0.1419 0.2637 0.087 Uiso 1 1 calc R .
C50 C 0.8777(6) -0.1156(6) 0.3403(6) 0.073(2) Uani 1 1 d . U
C51 C 0.9256(6) -0.0108(5) 0.3246(5) 0.069(2) Uani 1 1 d . U
H51 H 0.9684 0.0013 0.2934 0.083 Uiso 1 1 calc R .
C52 C 0.9610(6) -0.0805(5) 0.3955(5) 0.071(2) Uani 1 1 d . U
H52 H 1.0208 -0.1006 0.3979 0.085 Uiso 1 1 calc R .
C53 C 0.8887(7) 0.0332(6) 0.4142(6) 0.078(3) Uani 1 1 d . U
C54 C 0.9603(8) -0.2204(6) 0.4447(5) 0.078(3) Uani 1 1 d . U
H54A H 0.9423 -0.2537 0.4290 0.093 Uiso 1 1 calc R .
H54B H 1.0192 -0.2338 0.4430 0.093 Uiso 1 1 calc R .
C55 C 0.9732(9) -0.0792(7) 0.5105(6) 0.090(3) Uani 1 1 d . U
H55A H 0.9628 -0.0385 0.5279 0.108 Uiso 1 1 calc R .
H55B H 1.0315 -0.0966 0.5056 0.108 Uiso 1 1 calc R .
C56 C 0.8948(8) -0.2866(6) 0.5483(6) 0.080(2) Uani 1 1 d . U
C57 C 0.9834(7) -0.2247(6) 0.5602(6) 0.075(2) Uani 1 1 d . U
H57 H 1.0424 -0.2388 0.5544 0.090 Uiso 1 1 calc R .
C58 C 0.9632(6) -0.2764(6) 0.6324(5) 0.071(2) Uani 1 1 d . U
H58 H 1.0112 -0.3205 0.6579 0.085 Uiso 1 1 calc R .
C59 C 0.9291(7) -0.1464(6) 0.6232(6) 0.074(2) Uani 1 1 d . U
C60 C 0.8824(8) -0.3748(6) 0.6655(6) 0.081(3) Uani 1 1 d . U
H60A H 0.8584 -0.3964 0.6409 0.097 Uiso 1 1 calc R .
H60B H 0.9322 -0.4147 0.6906 0.097 Uiso 1 1 calc R .

loop_
_atom_site_aniso_label
_atom_site_aniso_U_11
_atom_site_aniso_U_22
_atom_site_aniso_U_33
_atom_site_aniso_U_23
_atom_site_aniso_U_13
_atom_site_aniso_U_12
U1 0.0794(3) 0.0818(3) 0.0841(3) -0.0421(2) 0.0080(2) -0.0249(2)
Cl1 0.096(2) 0.0806(17) 0.104(2) -0.0338(16) -0.0141(17) -0.0043(15)
Cl2 0.123(3) 0.127(3) 0.091(2) -0.033(2) -0.0113(19) -0.046(2)
Cl3 0.134(3) 0.101(2) 0.115(3) -0.059(2) 0.034(2) -0.040(2)
O1 0.120(6) 0.113(6) 0.087(5) -0.044(4) 0.021(4) -0.049(5)
O1W 0.130(3) 0.112(3) 0.123(3) -0.066(2) 0.010(2) -0.014(2)
O2 0.077(4) 0.080(4) 0.063(4) -0.031(3) -0.007(3) -0.013(3)
O2W 0.130(3) 0.112(3) 0.123(3) -0.066(2) 0.010(2) -0.014(2)
U2 0.1528(6) 0.0765(4) 0.1131(5) -0.0397(3) 0.0050(4) -0.0077(3)
Cl4 0.142(3) 0.146(4) 0.150(4) -0.088(3) 0.026(3) -0.053(3)
O3 0.155(9) 0.104(6) 0.152(8) -0.032(5) 0.022(6) -0.002(6)
O3W 0.130(3) 0.112(3) 0.123(3) -0.066(2) 0.010(2) -0.014(2)
O4 0.222(11) 0.127(7) 0.146(8) -0.035(6) -0.006(7) -0.045(7)
O4W 0.130(3) 0.112(3) 0.123(3) -0.066(2) 0.010(2) -0.014(2)
O5W 0.130(3) 0.112(3) 0.123(3) -0.066(2) 0.010(2) -0.014(2)
O6W 0.130(3) 0.112(3) 0.123(3) -0.066(2) 0.010(2) -0.014(2)
Cl5 0.0736(17) 0.097(2) 0.123(3) -0.0311(18) -0.0186(16) -0.0228(15)
O5 0.085(5) 0.070(4) 0.117(6) -0.051(4) -0.001(4) 0.003(3)
O6 0.102(6) 0.072(4) 0.118(6) -0.046(4) 0.007(5) -0.015(4)
O7 0.092(5) 0.068(4) 0.138(7) -0.051(4) 0.012(5) 0.009(4)
O8 0.070(4) 0.072(4) 0.134(7) -0.053(4) 0.001(4) 0.012(3)
O9 0.067(4) 0.074(4) 0.170(9) -0.053(5) -0.010(5) 0.000(3)
O10 0.087(5) 0.066(4) 0.108(5) -0.040(4) 0.016(4) -0.001(3)
O11 0.083(4) 0.067(4) 0.109(6) -0.043(4) -0.011(4) -0.004(3)
O12 0.064(3) 0.067(4) 0.098(5) -0.043(4) -0.010(3) -0.001(3)
O13 0.073(4) 0.071(4) 0.099(5) -0.044(4) -0.009(3) 0.011(3)
O14 0.075(4) 0.068(4) 0.102(5) -0.045(4) 0.000(4) -0.004(3)
N1 0.072(4) 0.058(4) 0.088(5) -0.034(4) -0.004(3) -0.004(3)
N2 0.079(4) 0.062(4) 0.089(6) -0.030(4) 0.002(4) -0.011(3)
N3 0.076(4) 0.064(4) 0.084(5) -0.040(4) -0.003(4) -0.004(3)
N4 0.082(4) 0.060(4) 0.089(5) -0.033(3) 0.006(4) -0.014(3)
N5 0.077(5) 0.068(4) 0.110(6) -0.042(4) -0.001(4) -0.010(3)
N6 0.085(5) 0.070(4) 0.109(6) -0.039(4) 0.003(4) -0.016(4)
N7 0.074(4) 0.062(4) 0.109(6) -0.036(4) 0.001(4) -0.008(3)
N8 0.077(4) 0.065(4) 0.100(6) -0.040(4) -0.006(4) -0.012(3)
N9 0.067(5) 0.056(4) 0.110(5) -0.033(3) 0.000(4) 0.001(3)
N10 0.072(5) 0.065(4) 0.104(5) -0.033(3) -0.004(4) 0.003(3)
N11 0.062(4) 0.060(4) 0.104(5) -0.040(3) -0.001(3) -0.007(3)
N12 0.063(4) 0.060(4) 0.086(4) -0.038(3) -0.007(3) 0.005(3)
N13 0.072(5) 0.062(4) 0.105(5) -0.036(3) -0.004(4) 0.008(3)
N14 0.067(5) 0.072(4) 0.110(5) -0.050(4) -0.002(4) 0.003(3)
N15 0.068(4) 0.058(4) 0.087(4) -0.035(3) -0.010(3) 0.004(3)
N16 0.071(4) 0.071(4) 0.095(4) -0.043(4) -0.009(3) 0.003(3)
N17 0.069(4) 0.063(4) 0.094(5) -0.038(4) -0.008(4) 0.002(3)
N18 0.064(4) 0.068(4) 0.103(6) -0.048(4) -0.003(4) 0.001(3)
N19 0.075(4) 0.056(4) 0.090(5) -0.035(4) -0.004(3) -0.002(3)
N20 0.077(4) 0.069(5) 0.106(6) -0.047(5) 0.000(4) -0.007(4)
C1 0.077(6) 0.062(5) 0.110(9) -0.039(5) -0.021(6) -0.003(4)
C2 0.077(4) 0.057(4) 0.078(6) -0.025(4) -0.004(4) -0.004(3)
C3 0.076(5) 0.068(5) 0.111(8) -0.037(5) -0.006(5) -0.005(4)
C4 0.078(5) 0.065(4) 0.083(6) -0.037(4) -0.001(4) -0.012(3)
C5 0.079(5) 0.064(4) 0.082(6) -0.030(4) 0.004(4) -0.014(3)
C6 0.078(5) 0.070(4) 0.088(6) -0.045(4) 0.007(4) -0.007(3)
C7 0.088(6) 0.077(6) 0.111(8) -0.050(6) 0.007(5) -0.020(5)
C8 0.073(5) 0.066(5) 0.100(6) -0.038(4) -0.010(4) -0.009(4)
C9 0.079(6) 0.071(5) 0.107(6) -0.027(4) -0.002(5) -0.010(4)
C10 0.076(5) 0.070(4) 0.105(6) -0.042(4) 0.001(4) -0.008(4)
C11 0.074(5) 0.067(4) 0.097(6) -0.037(4) -0.005(4) -0.010(3)
C12 0.077(4) 0.065(4) 0.098(6) -0.044(4) -0.004(4) -0.011(3)
C13 0.081(6) 0.071(5) 0.103(6) -0.046(4) 0.004(5) -0.016(4)
C14 0.063(5) 0.062(4) 0.113(6) -0.034(4) -0.001(4) 0.004(4)
C15 0.061(4) 0.058(4) 0.107(5) -0.037(4) -0.002(4) -0.003(3)
C16 0.056(4) 0.063(4) 0.104(5) -0.034(4) -0.010(4) 0.002(3)
C17 0.067(4) 0.063(4) 0.103(5) -0.047(4) -0.002(3) -0.010(3)
C18 0.062(5) 0.068(5) 0.110(5) -0.035(4) -0.002(4) 0.010(4)
C19 0.076(6) 0.066(5) 0.093(5) -0.039(4) -0.009(4) 0.000(4)
C20 0.060(5) 0.076(4) 0.118(6) -0.046(4) 0.004(4) 0.008(4)
C21 0.074(5) 0.062(4) 0.099(5) -0.037(4) -0.005(4) 0.001(4)
C22 0.066(5) 0.066(4) 0.106(5) -0.040(4) -0.002(4) -0.002(4)
C23 0.073(4) 0.058(5) 0.088(5) -0.037(4) -0.011(3) 0.000(4)
C24 0.071(5) 0.081(6) 0.111(6) -0.049(5) -0.006(4) -0.003(4)
C25 0.076(6) 0.070(5) 0.096(6) -0.040(4) -0.011(4) -0.005(4)
C26 0.069(5) 0.078(4) 0.100(7) -0.048(4) 0.004(4) -0.007(4)
C27 0.073(7) 0.099(8) 0.148(10) -0.084(8) -0.021(7) 0.010(6)
C28 0.067(4) 0.066(5) 0.096(6) -0.040(4) -0.003(4) -0.002(3)
C29 0.072(5) 0.068(5) 0.096(6) -0.042(4) 0.000(4) -0.007(4)
C30 0.070(4) 0.058(5) 0.091(6) -0.036(5) -0.007(4) 0.001(4)
O7W 0.055(4) 0.085(5) 0.114(6) -0.041(4) -0.034(4) 0.021(3)
O8W 0.130(3) 0.112(3) 0.123(3) -0.066(2) 0.010(2) -0.014(2)
O15 0.079(5) 0.082(4) 0.123(6) -0.063(4) 0.009(4) -0.015(3)
O16 0.094(5) 0.089(4) 0.112(6) -0.054(4) -0.001(4) -0.025(4)
O17 0.088(5) 0.074(4) 0.109(6) -0.042(4) -0.020(4) -0.012(3)
O18 0.093(5) 0.076(4) 0.085(5) -0.039(4) -0.001(4) -0.020(4)
O19 0.121(6) 0.086(5) 0.095(5) -0.044(4) 0.007(4) -0.041(4)
O20 0.093(5) 0.078(4) 0.098(5) -0.040(4) -0.009(4) -0.026(4)
O21 0.071(4) 0.066(4) 0.096(5) -0.040(4) -0.008(3) -0.009(3)
O22 0.077(4) 0.070(4) 0.092(5) -0.039(4) -0.005(3) -0.015(3)
O23 0.101(5) 0.064(4) 0.095(5) -0.036(4) -0.008(4) 0.002(4)
O24 0.120(6) 0.064(4) 0.093(5) -0.037(4) 0.002(4) -0.026(4)
N21 0.070(4) 0.067(4) 0.090(5) -0.043(4) 0.002(4) -0.016(3)
N22 0.066(4) 0.073(4) 0.087(5) -0.044(4) -0.002(3) -0.010(3)
N23 0.074(4) 0.058(4) 0.090(5) -0.038(4) 0.001(3) -0.009(3)
N24 0.064(4) 0.069(4) 0.091(5) -0.041(4) 0.001(3) -0.011(3)
N25 0.062(4) 0.079(4) 0.092(6) -0.043(4) -0.003(3) -0.009(3)
N26 0.062(4) 0.073(4) 0.092(6) -0.043(4) -0.006(3) -0.002(3)
N27 0.059(3) 0.067(4) 0.083(5) -0.034(4) -0.001(3) -0.006(3)
N28 0.063(3) 0.059(4) 0.088(5) -0.034(4) -0.008(3) -0.003(3)
N29 0.062(4) 0.067(4) 0.084(5) -0.037(3) -0.007(3) -0.001(3)
N30 0.064(4) 0.057(3) 0.095(6) -0.037(3) -0.013(4) 0.004(3)
N31 0.055(4) 0.055(3) 0.082(4) -0.030(3) -0.008(3) 0.001(3)
N32 0.063(4) 0.051(3) 0.076(4) -0.025(3) -0.006(3) -0.006(3)
N33 0.068(4) 0.057(3) 0.083(4) -0.032(3) -0.006(3) -0.001(3)
N34 0.080(5) 0.050(3) 0.081(4) -0.027(3) -0.006(3) -0.008(3)
N35 0.082(5) 0.050(3) 0.082(4) -0.029(3) -0.012(3) 0.003(3)
N36 0.081(5) 0.055(3) 0.078(4) -0.027(3) -0.008(3) -0.004(3)
N37 0.094(5) 0.057(4) 0.075(4) -0.029(3) 0.000(3) -0.014(3)
N38 0.092(5) 0.066(4) 0.076(4) -0.030(3) 0.001(4) -0.023(4)
N39 0.074(5) 0.058(4) 0.082(4) -0.029(3) -0.008(3) -0.011(3)
N40 0.075(5) 0.058(4) 0.079(4) -0.033(3) 0.001(4) -0.010(3)
C31 0.082(5) 0.075(6) 0.078(6) -0.033(5) -0.006(4) -0.025(5)
C32 0.074(5) 0.075(5) 0.089(6) -0.045(4) -0.009(4) -0.011(4)
C33 0.063(4) 0.063(4) 0.083(5) -0.037(4) 0.003(4) -0.011(3)
C34 0.065(4) 0.066(4) 0.091(5) -0.037(4) 0.002(4) -0.006(3)
C35 0.075(5) 0.069(5) 0.088(5) -0.036(4) -0.001(4) -0.017(4)
C36 0.069(4) 0.096(7) 0.096(6) -0.056(6) -0.004(4) -0.015(4)
C37 0.066(4) 0.065(5) 0.099(7) -0.041(5) 0.006(4) -0.009(4)
C38 0.074(4) 0.080(5) 0.088(7) -0.047(4) -0.003(4) -0.012(3)
C39 0.064(4) 0.074(5) 0.088(6) -0.037(4) -0.010(4) -0.006(3)
C40 0.062(4) 0.067(4) 0.079(5) -0.035(4) -0.007(4) -0.004(3)
C41 0.064(4) 0.055(5) 0.087(5) -0.030(4) -0.008(4) -0.002(3)
C42 0.067(4) 0.077(6) 0.080(6) -0.039(5) -0.004(4) -0.003(4)
C43 0.061(4) 0.056(4) 0.104(7) -0.031(4) -0.013(4) -0.002(3)
C44 0.068(4) 0.068(4) 0.086(6) -0.038(4) -0.009(4) -0.004(3)
C45 0.060(4) 0.059(4) 0.075(5) -0.031(4) -0.009(4) 0.006(3)
C46 0.056(4) 0.056(4) 0.073(5) -0.027(3) -0.009(3) 0.003(3)
C47 0.062(4) 0.054(4) 0.084(5) -0.028(4) -0.007(3) -0.007(3)
C48 0.065(5) 0.055(4) 0.086(5) -0.032(4) 0.000(4) 0.005(4)
C49 0.062(5) 0.055(4) 0.085(5) -0.023(4) -0.014(4) -0.003(3)
C50 0.072(5) 0.063(4) 0.079(5) -0.033(3) 0.002(4) -0.007(3)
C51 0.068(5) 0.051(4) 0.076(5) -0.023(3) -0.008(4) -0.001(3)
C52 0.071(5) 0.054(4) 0.079(5) -0.027(3) -0.006(4) -0.006(3)
C53 0.083(6) 0.060(4) 0.083(4) -0.032(3) -0.005(4) -0.005(4)
C54 0.097(7) 0.054(4) 0.077(4) -0.030(3) -0.001(4) -0.009(4)
C55 0.117(8) 0.069(5) 0.080(5) -0.028(4) -0.008(4) -0.025(5)
C56 0.096(6) 0.056(5) 0.082(5) -0.030(4) 0.000(4) -0.013(4)
C57 0.078(5) 0.059(4) 0.079(5) -0.028(3) -0.003(4) -0.008(4)
C58 0.076(5) 0.055(4) 0.077(5) -0.031(3) 0.000(4) -0.005(3)
C59 0.075(6) 0.062(4) 0.086(5) -0.034(4) -0.005(4) -0.014(4)
C60 0.099(7) 0.065(5) 0.080(6) -0.037(4) 0.009(5) -0.019(5)

loop_
_atom_type_symbol
_atom_type_description
_atom_type_scat_dispersion_real
_atom_type_scat_dispersion_imag
_atom_type_scat_source
C C 0.0033 0.0016 'International Tables Vol C Tables 4.2.6.8 and 6.1.1.4'
H H 0.0000 0.0000 'International Tables Vol C Tables 4.2.6.8 and 6.1.1.4'
Cl Cl 0.1484 0.1585 'International Tables Vol C Tables 4.2.6.8 and 6.1.1.4'
N N 0.0061 0.0033 'International Tables Vol C Tables 4.2.6.8 and 6.1.1.4'
O O 0.0106 0.0060 'International Tables Vol C Tables 4.2.6.8 and 6.1.1.4'
U U -9.6767 9.6646 'International Tables Vol C Tables 4.2.6.8 and 6.1.1.4'

loop_
_geom_angle_atom_site_label_1
_geom_angle_atom_site_label_2
_geom_angle_atom_site_label_3
_geom_angle
_geom_angle_site_symmetry_1
_geom_angle_site_symmetry_3
Cl1 U1 Cl2 76.99(12) . .
Cl1 U1 Cl3 151.13(12) . .
Cl2 U1 Cl3 74.59(14) . .
O1 U1 Cl1 92.2(3) . .
O1 U1 Cl2 87.5(3) . .
O1 U1 Cl3 91.6(3) . .
O1 U1 O1W 86.4(4) . .
O1 U1 O2 179.1(4) . .
O1 U1 O2W 89.1(4) . .
O1W U1 Cl1 69.0(3) . .
O1W U1 Cl2 145.2(3) . .
O1W U1 Cl3 139.8(3) . .
O2 U1 Cl1 88.8(2) . .
O2 U1 Cl2 92.6(2) . .
O2 U1 Cl3 87.6(2) . .
O2 U1 O1W 94.0(4) . .
O2 U1 O2W 90.3(4) . .
O2W U1 Cl1 137.0(3) . .
O2W U1 Cl2 146.0(3) . .
O2W U1 Cl3 71.7(3) . .
O2W U1 O1W 68.2(4) . .
O3 U2 Cl4 94.6(5) . .
O3 U2 O3W 82.0(6) . .
O3 U2 O4W 87.5(6) . .
O3 U2 O5W 94.7(5) . .
O3 U2 O6W 100.5(6) . .
O3W U2 Cl4 69.8(2) . .
O3W U2 O4W 69.7(3) . .
O4 U2 Cl4 88.4(6) . .
O4 U2 O3 170.9(8) . .
O4 U2 O3W 91.1(7) . .
O4 U2 O4W 84.6(6) . .
O4 U2 O5W 87.8(7) . .
O4 U2 O6W 88.5(7) . .
O4W U2 Cl4 138.7(3) . .
O5W U2 Cl4 144.5(3) . .
O5W U2 O3W 145.5(3) . .
O5W U2 O4W 75.9(4) . .
O6W U2 Cl4 72.4(3) . .
O6W U2 O3W 142.1(4) . .
O6W U2 O4W 147.7(4) . .
O6W U2 O5W 72.3(4) . .
C2 N1 C1 120.8(8) . .
C2 N1 C4 112.2(9) . .
C4 N1 C1 120.8(9) . .
C2 N2 C3 118.5(9) . .
C2 N2 C5 114.3(9) . .
C5 N2 C3 124.6(10) . .
C4 N3 C27 117.9(10) . 2_766
C6 N3 C4 111.9(9) . .
C6 N3 C27 118.8(9) . 2_766
C5 N4 C7 116.6(10) . .
C6 N4 C5 114.5(9) . .
C6 N4 C7 120.7(9) . .
C3 N5 C10 122.8(11) . .
C8 N5 C3 120.3(9) . .
C8 N5 C10 113.0(10) . .
C8 N6 C9 119.4(10) . .
C8 N6 C11 112.7(10) . .
C11 N6 C9 122.0(10) . .
C10 N7 C7 122.9(10) . .
C12 N7 C7 121.3(9) . .
C12 N7 C10 112.0(10) . .
C11 N8 C13 125.8(10) . .
C12 N8 C11 113.8(9) . .
C12 N8 C13 119.5(9) . .
C14 N9 C9 120.4(9) . .
C14 N9 C15 112.1(10) . .
C15 N9 C9 122.1(11) . .
C14 N10 C16 112.5(10) . .
C14 N10 C18 123.5(9) . .
C18 N10 C16 121.3(10) . .
C13 N11 C15 124.8(10) . .
C17 N11 C13 122.3(9) . .
C17 N11 C15 109.8(9) . .
C17 N12 C16 112.9(9) . .
C17 N12 C19 118.6(8) . .
C19 N12 C16 120.4(9) . .
C20 N13 C18 120.6(8) . .
C21 N13 C18 123.9(10) . .
C21 N13 C20 109.7(10) . .
C20 N14 C22 110.9(10) . .
C20 N14 C24 122.3(9) . .
C22 N14 C24 124.8(10) . .
C19 N15 C21 126.6(8) . .
C23 N15 C19 121.2(8) . .
C23 N15 C21 110.7(9) . .
C23 N16 C22 111.2(9) . .
C23 N16 C25 121.3(9) . .
C25 N16 C22 125.4(10) . .
C24 N17 C28 122.9(9) . .
C26 N17 C24 122.5(9) . .
C26 N17 C28 112.7(9) . .
C26 N18 C27 120.2(8) . .
C26 N18 C29 113.0(9) . .
C29 N18 C27 119.3(10) . .
C28 N19 C25 121.8(10) . .
C30 N19 C25 116.2(8) . .
C30 N19 C28 114.2(9) . .
C1 N20 C29 122.9(10) 2_766 .
C30 N20 C1 117.4(9) . 2_766
C30 N20 C29 112.9(9) . .
N20 C1 N1 112.0(8) 2_766 .
O5 C2 N1 125.8(11) . .
O5 C2 N2 127.4(11) . .
N2 C2 N1 106.8(9) . .
N2 C3 N5 113.2(9) . .
N1 C4 C5 103.2(9) . .
N3 C4 N1 112.9(9) . .
N3 C4 C5 103.7(8) . .
N2 C5 N4 115.3(10) . .
N2 C5 C4 102.8(8) . .
N4 C5 C4 101.0(8) . .
O10 C6 N3 125.5(11) . .
O10 C6 N4 126.0(11) . .
N4 C6 N3 108.3(9) . .
N4 C7 N7 110.3(10) . .
O6 C8 N5 127.7(11) . .
O6 C8 N6 126.3(12) . .
N5 C8 N6 106.0(10) . .
N9 C9 N6 112.4(9) . .
N5 C10 N7 111.2(10) . .
N5 C10 C11 105.0(10) . .
C11 C10 N7 102.0(9) . .
N6 C11 C10 102.5(9) . .
N8 C11 N6 112.9(10) . .
N8 C11 C10 105.1(9) . .
O11 C12 N7 125.7(11) . .
O11 C12 N8 127.6(11) . .
N7 C12 N8 106.7(9) . .
N11 C13 N8 111.8(9) . .
O7 C14 N9 127.5(12) . .
O7 C14 N10 125.0(13) . .
N9 C14 N10 107.6(9) . .
N9 C15 N11 114.2(9) . .
N9 C15 C16 104.8(10) . .
N11 C15 C16 103.7(8) . .
N10 C16 N12 115.7(10) . .
N10 C16 C15 102.3(9) . .
N12 C16 C15 103.6(9) . .
O12 C17 N11 122.7(11) . .
O12 C17 N12 128.0(11) . .
N12 C17 N11 109.3(8) . .
N10 C18 N13 112.1(9) . .
N15 C19 N12 113.4(9) . .
O8 C20 N13 125.8(12) . .
O8 C20 N14 126.2(13) . .
N14 C20 N13 108.0(9) . .
N13 C21 N15 112.0(10) . .
N13 C21 C22 105.8(9) . .
C22 C21 N15 104.3(8) . .
N14 C22 N16 113.4(9) . .
N14 C22 C21 105.3(9) . .
N16 C22 C21 105.5(10) . .
O13 C23 N15 124.9(11) . .
O13 C23 N16 126.8(10) . .
N16 C23 N15 108.3(9) . .
N17 C24 N14 111.5(10) . .
N16 C25 N19 110.0(9) . .
O9 C26 N17 127.4(11) . .
O9 C26 N18 124.6(11) . .
N17 C26 N18 107.9(9) . .
N3 C27 N18 109.4(10) 2_766 .
N17 C28 C29 103.4(8) . .
N19 C28 N17 114.1(10) . .
N19 C28 C29 102.7(9) . .
N18 C29 N20 113.9(10) . .
N18 C29 C28 102.2(8) . .
N20 C29 C28 103.3(9) . .
O14 C30 N19 128.0(10) . .
O14 C30 N20 126.5(10) . .
N20 C30 N19 105.3(9) . .
C32 N21 C31 122.8(9) . .
C32 N21 C33 113.3(9) . .
C33 N21 C31 121.8(8) . .
C32 N22 C34 110.3(8) . .
C32 N22 C36 124.0(9) . .
C36 N22 C34 119.9(10) . .
C33 N23 C60 119.7(9) . 2_656
C35 N23 C33 113.3(9) . .
C35 N23 C60 118.6(9) . 2_656
C34 N24 C37 122.9(10) . .
C35 N24 C34 114.3(9) . .
C35 N24 C37 119.3(9) . .
C36 N25 C39 121.1(9) . .
C38 N25 C36 124.2(9) . .
C38 N25 C39 110.7(9) . .
C38 N26 C40 113.0(8) . .
C38 N26 C42 120.8(9) . .
C40 N26 C42 119.9(10) . .
C39 N27 C37 123.3(8) . .
C41 N27 C37 120.2(8) . .
C41 N27 C39 113.6(8) . .
C41 N28 C40 113.8(8) . .
C41 N28 C43 122.1(9) . .
C43 N28 C40 121.8(9) . .
C44 N29 C42 122.8(9) . .
C44 N29 C45 112.4(8) . .
C45 N29 C42 120.3(9) . .
C44 N30 C46 114.1(8) . .
C44 N30 C48 123.1(9) . .
C46 N30 C48 121.8(9) . .
C45 N31 C43 122.7(9) . .
C47 N31 C43 120.4(8) . .
C47 N31 C45 112.6(7) . .
C46 N32 C49 119.0(8) . .
C47 N32 C46 112.2(8) . .
C47 N32 C49 121.7(8) . .
C50 N33 C48 121.7(8) . .
C50 N33 C51 110.7(8) . .
C51 N33 C48 119.1(9) . .
C50 N34 C52 112.9(9) . .
C50 N34 C54 123.5(8) . .
C52 N34 C54 119.2(9) . .
C49 N35 C51 119.3(9) . .
C53 N35 C49 124.5(8) . .
C53 N35 C51 113.6(8) . .
C53 N36 C52 112.5(9) . .
C53 N36 C55 122.2(9) . .
C55 N36 C52 120.2(8) . .
C56 N37 C54 123.6(9) . .
C56 N37 C57 111.7(9) . .
C57 N37 C54 122.5(10) . .
C56 N38 C58 113.5(10) . .
C56 N38 C60 118.3(9) . .
C58 N38 C60 121.5(9) . .
C55 N39 C57 120.9(9) . .
C59 N39 C55 120.3(9) . .
C59 N39 C57 113.2(8) . .
C58 N40 C31 124.7(8) . 2_656
C59 N40 C31 121.0(8) . 2_656
C59 N40 C58 112.7(9) . .
N40 C31 N21 113.0(8) 2_656 .
O15 C32 N21 127.7(12) . .
O15 C32 N22 122.4(10) . .
N21 C32 N22 109.9(9) . .
N21 C33 N23 114.8(9) . .
N21 C33 C34 104.0(8) . .
N23 C33 C34 100.9(8) . .
N22 C34 C33 101.9(8) . .
N24 C34 N22 114.5(8) . .
N24 C34 C33 104.6(9) . .
O20 C35 N23 126.2(11) . .
O20 C35 N24 127.7(11) . .
N24 C35 N23 106.0(9) . .
N22 C36 N25 114.0(9) . .
N24 C37 N27 111.7(8) . .
O16 C38 N25 123.9(11) . .
O16 C38 N26 127.3(10) . .
N26 C38 N25 108.7(9) . .
N25 C39 C40 103.4(8) . .
N27 C39 N25 115.2(10) . .
N27 C39 C40 104.3(8) . .
N26 C40 N28 113.4(8) . .
N26 C40 C39 103.9(9) . .
N28 C40 C39 101.1(8) . .
O21 C41 N27 126.2(9) . .
O21 C41 N28 126.8(9) . .
N28 C41 N27 107.0(9) . .
N29 C42 N26 111.5(8) . .
N28 C43 N31 113.2(9) . .
O17 C44 N29 126.7(10) . .
O17 C44 N30 125.8(9) . .
N29 C44 N30 107.5(9) . .
N29 C45 C46 103.5(8) . .
N31 C45 N29 113.9(9) . .
N31 C45 C46 103.1(8) . .
N30 C46 N32 116.9(9) . .
N30 C46 C45 101.9(8) . .
N32 C46 C45 102.6(7) . .
O22 C47 N31 124.6(8) . .
O22 C47 N32 126.3(9) . .
N31 C47 N32 109.0(8) . .
N30 C48 N33 112.4(8) . .
N32 C49 N35 112.7(8) . .
O18 C50 N33 123.6(10) . .
O18 C50 N34 127.2(10) . .
N34 C50 N33 109.2(9) . .
N33 C51 N35 113.3(8) . .
N33 C51 C52 103.7(8) . .
N35 C51 C52 101.8(8) . .
N34 C52 N36 114.3(9) . .
N34 C52 C51 102.6(8) . .
N36 C52 C51 103.7(7) . .
O23 C53 N35 124.5(10) . .
O23 C53 N36 127.2(11) . .
N35 C53 N36 108.3(9) . .
N37 C54 N34 114.1(8) . .
N36 C55 N39 115.0(10) . .
O19 C56 N37 125.4(11) . .
O19 C56 N38 126.5(12) . .
N38 C56 N37 108.1(10) . .
N37 C57 N39 114.4(8) . .
N37 C57 C58 104.7(9) . .
N39 C57 C58 100.9(8) . .
N38 C58 N40 115.2(9) . .
N38 C58 C57 101.2(8) . .
N40 C58 C57 104.7(8) . .
O24 C59 N39 126.5(11) . .
O24 C59 N40 126.0(11) . .
N39 C59 N40 107.4(8) . .
N23 C60 N38 111.0(8) 2_656 .

loop_
_geom_bond_atom_site_label_1
_geom_bond_atom_site_label_2
_geom_bond_distance
_geom_bond_site_symmetry_2
U1 Cl1 2.732(3) .
U1 Cl2 2.758(4) .
U1 Cl3 2.788(4) .
U1 O1 1.796(9) .
U1 O1W 2.487(12) .
U1 O2 1.811(7) .
U1 O2W 2.424(11) .
U2 Cl4 2.764(5) .
U2 O3 1.753(12) .
U2 O3W 2.539(12) .
U2 O4 1.710(14) .
U2 O4W 2.735(10) .
U2 O5W 2.383(11) .
U2 O6W 2.206(12) .
O5 C2 1.189(13) .
O6 C8 1.175(13) .
O7 C14 1.198(13) .
O8 C20 1.219(14) .
O9 C26 1.228(13) .
O10 C6 1.236(13) .
O11 C12 1.218(13) .
O12 C17 1.242(12) .
O13 C23 1.214(13) .
O14 C30 1.195(12) .
N1 C1 1.491(14) .
N1 C2 1.388(14) .
N1 C4 1.454(13) .
N2 C2 1.383(14) .
N2 C3 1.448(15) .
N2 C5 1.422(14) .
N3 C4 1.452(13) .
N3 C6 1.362(14) .
N3 C27 1.485(16) 2_766
N4 C5 1.449(13) .
N4 C6 1.347(14) .
N4 C7 1.483(15) .
N5 C3 1.467(16) .
N5 C8 1.329(16) .
N5 C10 1.480(15) .
N6 C8 1.418(15) .
N6 C9 1.490(16) .
N6 C11 1.459(16) .
N7 C7 1.499(16) .
N7 C10 1.494(14) .
N7 C12 1.360(15) .
N8 C11 1.418(14) .
N8 C12 1.357(15) .
N8 C13 1.453(14) .
N9 C9 1.451(15) .
N9 C14 1.347(16) .
N9 C15 1.429(13) .
N10 C14 1.402(15) .
N10 C16 1.430(15) .
N10 C18 1.423(16) .
N11 C13 1.432(15) .
N11 C15 1.465(13) .
N11 C17 1.405(15) .
N12 C16 1.443(12) .
N12 C17 1.333(14) .
N12 C19 1.437(14) .
N13 C18 1.466(15) .
N13 C20 1.430(16) .
N13 C21 1.412(13) .
N14 C20 1.347(16) .
N14 C22 1.448(14) .
N14 C24 1.477(16) .
N15 C19 1.425(14) .
N15 C21 1.484(14) .
N15 C23 1.397(13) .
N16 C22 1.476(13) .
N16 C23 1.365(15) .
N16 C25 1.463(15) .
N17 C24 1.426(15) .
N17 C26 1.355(14) .
N17 C28 1.444(13) .
N18 C26 1.371(14) .
N18 C27 1.504(15) .
N18 C29 1.439(13) .
N19 C25 1.496(14) .
N19 C28 1.409(14) .
N19 C30 1.404(14) .
N20 C1 1.440(14) 2_766
N20 C29 1.453(14) .
N20 C30 1.378(14) .
C1 N20 1.440(14) 2_766
C4 C5 1.576(16) .
C10 C11 1.494(17) .
C15 C16 1.543(17) .
C21 C22 1.479(17) .
C27 N3 1.485(16) 2_766
C28 C29 1.561(16) .
O15 C32 1.256(13) .
O16 C38 1.221(13) .
O17 C44 1.217(13) .
O18 C50 1.207(13) .
O19 C56 1.223(14) .
O20 C35 1.225(13) .
O21 C41 1.224(12) .
O22 C47 1.242(12) .
O23 C53 1.196(13) .
O24 C59 1.206(12) .
N21 C31 1.468(14) .
N21 C32 1.331(14) .
N21 C33 1.436(12) .
N22 C32 1.389(15) .
N22 C34 1.486(13) .
N22 C36 1.432(15) .
N23 C33 1.451(14) .
N23 C35 1.393(14) .
N23 C60 1.494(14) 2_656
N24 C34 1.403(14) .
N24 C35 1.362(15) .
N24 C37 1.469(14) .
N25 C36 1.441(14) .
N25 C38 1.406(13) .
N25 C39 1.451(15) .
N26 C38 1.346(15) .
N26 C40 1.432(13) .
N26 C42 1.473(13) .
N27 C37 1.499(12) .
N27 C39 1.435(14) .
N27 C41 1.369(13) .
N28 C40 1.481(13) .
N28 C41 1.362(14) .
N28 C43 1.427(13) .
N29 C42 1.458(13) .
N29 C44 1.367(13) .
N29 C45 1.446(14) .
N30 C44 1.373(14) .
N30 C46 1.434(13) .
N30 C48 1.459(11) .
N31 C43 1.445(11) .
N31 C45 1.434(12) .
N31 C47 1.357(13) .
N32 C46 1.441(13) .
N32 C47 1.364(12) .
N32 C49 1.443(12) .
N33 C48 1.478(14) .
N33 C50 1.376(13) .
N33 C51 1.445(13) .
N34 C50 1.352(14) .
N34 C52 1.437(13) .
N34 C54 1.453(13) .
N35 C49 1.462(13) .
N35 C51 1.477(12) .
N35 C53 1.361(14) .
N36 C52 1.466(13) .
N36 C53 1.371(13) .
N36 C55 1.410(15) .
N37 C54 1.434(14) .
N37 C56 1.364(15) .
N37 C57 1.407(14) .
N38 C56 1.343(14) .
N38 C58 1.427(14) .
N38 C60 1.492(14) .
N39 C55 1.438(15) .
N39 C57 1.482(12) .
N39 C59 1.363(14) .
N40 C31 1.454(14) 2_656
N40 C58 1.439(12) .
N40 C59 1.374(14) .
C31 N40 1.454(14) 2_656
C33 C34 1.567(15) .
C39 C40 1.557(14) .
C45 C46 1.571(12) .
C51 C52 1.566(14) .
C57 C58 1.550(16) .
C60 N23 1.494(14) 2_656

loop_
_smtbx_masks_void_nr
_smtbx_masks_void_average_x
_smtbx_masks_void_average_y
_smtbx_masks_void_average_z
_smtbx_masks_void_volume
_smtbx_masks_void_count_electrons
1 0.231 -0.564 -0.517 2414.8 580.3
